data_4332102
loop_
_publ_author_name
'Kempter, Andreas'
'Gemel, Christian'
'Hardman, Ned J.'
'Fischer, Roland A.'

_publ_section_title
;
 Insertion of the Ga(I) Bis-imidinate Ga(DDP) into the Metal Halogen Bonds
 of Rh(I) Complexes. How Electrophilic Are Coordinated Ga(DDP)
 Fragments?&#x2020;
;
_journal_issue 7
_journal_name_full 'Inorganic Chemistry'
_journal_page_first 3133
_journal_page_last 3138
_journal_paper_doi 10.1021/ic0521731
_journal_volume 45
_journal_year 2006
_chemical_formula_sum 'C65 H71 Cl Ga N2 P2 Rh'
_chemical_formula_weight 1150.26
_chemical_name_systematic
; 
 ? 
;
_space_group_IT_number 14
_symmetry_cell_setting monoclinic
_symmetry_space_group_name_Hall '-P 2ybc'
_symmetry_space_group_name_H-M 'P 1 21/c 1'
_atom_sites_solution_hydrogens geom
_atom_sites_solution_primary direct
_atom_sites_solution_secondary difmap
_audit_creation_method SHELXL-97
_cell_angle_alpha 90.00
_cell_angle_beta 98.495(15)
_cell_angle_gamma 90.00
_cell_formula_units_Z 4
_cell_length_a 22.917(4)
_cell_length_b 13.574(2)
_cell_length_c 18.374(3)
_cell_measurement_reflns_used 200
_cell_measurement_temperature 100(2)
_cell_measurement_theta_max 15
_cell_measurement_theta_min 10
_cell_volume 5653.0(16)
_computing_cell_refinement
;
CrysAlis RED, Oxford Diffraction Ltd.,
Version 1.170.32 (release 06.06.2003 CrysAlis170 VC++)
(compiled Jun  6 2003,13:53:32)
;
_computing_data_collection
;
CrysAlis CCD, Oxford Diffraction Ltd.,
Version 1.170.32 (release 06.06.2003 CrysAlis170 VC++)
(compiled Jun  6 2003,13:53:32)
;
_computing_data_reduction
;
CrysAlis RED, Oxford Diffraction Ltd.,
Version 1.170.32 (release 06.06.2003 CrysAlis170 VC++)
(compiled Jun  6 2003,13:53:32)
;
_computing_structure_refinement 'SHELXL-97 (Sheldrick, 1997)'
_computing_structure_solution 'SHELXS-97 (Sheldrick, 1990)'
_diffrn_ambient_temperature 100(2)
_diffrn_detector_area_resol_mean 'not measured'
_diffrn_measured_fraction_theta_full 0.995
_diffrn_measured_fraction_theta_max 0.995
_diffrn_measurement_device_type 'multiwire proportional'
_diffrn_measurement_method 'phi and omega scans'
_diffrn_radiation_monochromator graphite
_diffrn_radiation_source 'fine-focus sealed tube'
_diffrn_radiation_type MoK\a
_diffrn_radiation_wavelength 0.71073
_diffrn_reflns_av_R_equivalents 0.1415
_diffrn_reflns_av_sigmaI/netI 0.0705
_diffrn_reflns_limit_h_max 27
_diffrn_reflns_limit_h_min -27
_diffrn_reflns_limit_k_max 16
_diffrn_reflns_limit_k_min -16
_diffrn_reflns_limit_l_max 21
_diffrn_reflns_limit_l_min -21
_diffrn_reflns_number 81482
_diffrn_reflns_theta_full 25.08
_diffrn_reflns_theta_max 25.08
_diffrn_reflns_theta_min 2.95
_diffrn_standards_decay_% 'not measured'
_diffrn_standards_interval_count 'not measured'
_diffrn_standards_interval_time 'not measured'
_diffrn_standards_number 'not measured'
_exptl_absorpt_coefficient_mu 0.914
_exptl_absorpt_correction_T_max 0.833
_exptl_absorpt_correction_T_min 0.803
_exptl_absorpt_correction_type empirical
_exptl_absorpt_process_details SADABS
_exptl_crystal_colour red
_exptl_crystal_density_diffrn 1.352
_exptl_crystal_density_method 'not measured'
_exptl_crystal_description rhomboedric
_exptl_crystal_F_000 2392
_exptl_crystal_size_max 0.3
_exptl_crystal_size_mid 0.2
_exptl_crystal_size_min 0.2
_refine_diff_density_max 1.296
_refine_diff_density_min -1.143
_refine_diff_density_rms 0.111
_refine_ls_extinction_method none
_refine_ls_goodness_of_fit_ref 1.103
_refine_ls_hydrogen_treatment mixed
_refine_ls_matrix_type full
_refine_ls_number_parameters 649
_refine_ls_number_reflns 10007
_refine_ls_number_restraints 0
_refine_ls_restrained_S_all 1.103
_refine_ls_R_factor_all 0.0766
_refine_ls_R_factor_gt 0.0564
_refine_ls_shift/su_max 0.001
_refine_ls_shift/su_mean 0.000
_refine_ls_structure_factor_coef Fsqd
_refine_ls_weighting_details 'calc w=1/[\s^2^(Fo^2^)+(0.0676P)^2^+0.0000P] where P=(Fo^2^+2Fc^2^)/3'
_refine_ls_weighting_scheme calc
_refine_ls_wR_factor_gt 0.1190
_refine_ls_wR_factor_ref 0.1288
_reflns_number_gt 8117
_reflns_number_total 10007
_reflns_threshold_expression >2sigma(I)
_cod_data_source_file ic0521731sup1.cif
_cod_data_source_block 1
_cod_depositor_comments
;
The following automatic conversions were performed:

'_symmetry_cell_setting' value 'Monoclinic' changed to 'monoclinic'
according to /home/saulius/struct/CIF-dictionaries/cif_core.dic
dictionary named 'cif_core.dic' version 2.4.2 from 2011-04-26.

Automatic conversion script
Id: cif_fix_values 1891 2012-01-12 08:04:46Z andrius 
;
_cod_original_cell_volume 5653.0(17)
_cod_original_sg_symbol_H-M P2(1)/c
_cod_database_code 4332102

loop_
_symmetry_equiv_pos_as_xyz
'x, y, z'
'-x, y+1/2, -z+1/2'
'-x, -y, -z'
'x, -y-1/2, z-1/2'

loop_
_atom_site_label
_atom_site_type_symbol
_atom_site_fract_x
_atom_site_fract_y
_atom_site_fract_z
_atom_site_U_iso_or_equiv
_atom_site_adp_type
_atom_site_occupancy
_atom_site_symmetry_multiplicity
_atom_site_calc_flag
_atom_site_refinement_flags
Rh Rh 0.296483(13) 0.45547(2) 0.275856(17) 0.01507(11) Uani 1 1 d .
Ga Ga 0.195908(18) 0.40465(3) 0.24867(2) 0.01653(13) Uani 1 1 d .
P2 P 0.30795(5) 0.53424(8) 0.17475(6) 0.0177(2) Uani 1 1 d .
Cl Cl 0.25230(4) 0.37125(7) 0.37240(5) 0.0184(2) Uani 1 1 d .
P1 P 0.38531(4) 0.48002(8) 0.35069(6) 0.0170(2) Uani 1 1 d .
N1 N 0.12250(13) 0.4553(2) 0.28203(18) 0.0160(7) Uani 1 1 d .
C101 C 0.36587(17) 0.4075(3) 0.4883(2) 0.0221(10) Uani 1 1 d .
H10A H 0.3398 0.4618 0.4887 0.027 Uiso 1 1 calc R
N2 N 0.16256(14) 0.2703(2) 0.22900(18) 0.0182(8) Uani 1 1 d .
C125 C 0.35788(17) 0.6789(3) 0.3585(2) 0.0213(10) Uani 1 1 d .
H12A H 0.3373 0.6684 0.3103 0.026 Uiso 1 1 calc R
C103 C 0.41030(18) 0.2625(3) 0.5474(2) 0.0244(10) Uani 1 1 d .
H10B H 0.4155 0.2182 0.5879 0.029 Uiso 1 1 calc R
C110 C 0.45597(17) 0.4612(3) 0.3176(2) 0.0179(9) Uani 1 1 d .
C225 C 0.23544(18) 0.6856(3) 0.2107(2) 0.0218(10) Uani 1 1 d .
H22A H 0.2203 0.6366 0.2398 0.026 Uiso 1 1 calc R
C6 C 0.10889(17) 0.5594(3) 0.2783(2) 0.0215(10) Uani 1 1 d .
C7 C 0.12053(17) 0.6197(3) 0.3413(2) 0.0216(10) Uani 1 1 d .
C1 C 0.12264(17) 0.2345(3) 0.2681(2) 0.0192(9) Uani 1 1 d .
C214 C 0.48022(19) 0.6251(3) 0.1783(3) 0.0267(11) Uani 1 1 d .
H21A H 0.5063 0.6699 0.2065 0.032 Uiso 1 1 calc R
C201 C 0.24283(19) 0.5389(3) 0.0297(2) 0.0265(11) Uani 1 1 d .
H20A H 0.2393 0.6080 0.0359 0.032 Uiso 1 1 calc R
C215 C 0.42196(18) 0.6169(3) 0.1911(2) 0.0219(10) Uani 1 1 d .
H21B H 0.4088 0.6557 0.2286 0.026 Uiso 1 1 calc R
C21 C 0.22071(19) 0.0925(3) 0.0656(2) 0.0239(10) Uani 1 1 d .
H21C H 0.2340 0.0537 0.0282 0.029 Uiso 1 1 calc R
C124 C 0.35591(19) 0.7701(3) 0.3907(3) 0.0279(11) Uani 1 1 d .
H12B H 0.3346 0.8221 0.3642 0.033 Uiso 1 1 calc R
C220 C 0.28023(17) 0.6618(3) 0.1704(2) 0.0189(9) Uani 1 1 d .
C114 C 0.56219(18) 0.4730(3) 0.3299(3) 0.0281(11) Uani 1 1 d .
H11A H 0.5983 0.5002 0.3534 0.034 Uiso 1 1 calc R
C8 C 0.10105(18) 0.7166(3) 0.3354(3) 0.0274(11) Uani 1 1 d .
H8A H 0.1085 0.7582 0.3773 0.033 Uiso 1 1 calc R
C15 C 0.07246(18) 0.5374(3) 0.1407(2) 0.0239(10) Uani 1 1 d .
H15A H 0.1011 0.4813 0.1475 0.029 Uiso 1 1 calc R
C20 C 0.16871(18) 0.1445(3) 0.0509(2) 0.0242(10) Uani 1 1 d .
H20B H 0.1461 0.1404 0.0033 0.029 Uiso 1 1 calc R
C210 C 0.38242(18) 0.5525(3) 0.1498(2) 0.0187(9) Uani 1 1 d .
C17 C 0.0847(2) 0.5968(4) 0.0735(3) 0.0346(12) Uani 1 1 d .
H17A H 0.1248 0.6236 0.0828 0.052 Uiso 1 1 calc R
H17B H 0.0563 0.6510 0.0646 0.052 Uiso 1 1 calc R
H17C H 0.0808 0.5538 0.0302 0.052 Uiso 1 1 calc R
C102 C 0.37260(18) 0.3409(3) 0.5470(2) 0.0253(10) Uani 1 1 d .
H10C H 0.3509 0.3500 0.5867 0.030 Uiso 1 1 calc R
C115 C 0.50944(17) 0.5017(3) 0.3522(2) 0.0230(10) Uani 1 1 d .
H11B H 0.5095 0.5484 0.3906 0.028 Uiso 1 1 calc R
C2 C 0.09109(17) 0.2923(3) 0.3112(2) 0.0194(9) Uani 1 1 d .
H2A H 0.0701 0.2579 0.3441 0.023 Uiso 1 1 calc R
C12 C 0.15679(18) 0.5846(3) 0.4123(2) 0.0225(10) Uani 1 1 d .
H12C H 0.1588 0.5110 0.4107 0.027 Uiso 1 1 calc R
C111 C 0.45718(18) 0.3946(3) 0.2601(2) 0.0205(10) Uani 1 1 d .
H11C H 0.4213 0.3675 0.2358 0.025 Uiso 1 1 calc R
C28 C 0.2846(2) 0.0488(3) 0.2962(3) 0.0297(11) Uani 1 1 d .
H28A H 0.2466 0.0163 0.2981 0.045 Uiso 1 1 calc R
H28B H 0.3071 0.0519 0.3458 0.045 Uiso 1 1 calc R
H28C H 0.3069 0.0112 0.2640 0.045 Uiso 1 1 calc R
C11 C 0.08195(17) 0.5990(3) 0.2100(2) 0.0225(10) Uani 1 1 d .
C221 C 0.30129(19) 0.7344(3) 0.1274(2) 0.0252(10) Uani 1 1 d .
H22B H 0.3314 0.7191 0.0988 0.030 Uiso 1 1 calc R
C213 C 0.50008(19) 0.5683(3) 0.1247(3) 0.0262(10) Uani 1 1 d .
H21D H 0.5399 0.5729 0.1163 0.031 Uiso 1 1 calc R
C222 C 0.27839(19) 0.8291(3) 0.1264(2) 0.0265(10) Uani 1 1 d .
H22C H 0.2938 0.8789 0.0982 0.032 Uiso 1 1 calc R
C211 C 0.40309(18) 0.4982(3) 0.0949(2) 0.0210(9) Uani 1 1 d .
H21E H 0.3768 0.4558 0.0648 0.025 Uiso 1 1 calc R
C24 C 0.09083(18) 0.2597(3) 0.0838(2) 0.0262(10) Uani 1 1 d .
H24A H 0.0837 0.2990 0.1277 0.031 Uiso 1 1 calc R
C112 C 0.51035(18) 0.3673(3) 0.2377(3) 0.0252(10) Uani 1 1 d .
H11D H 0.5107 0.3227 0.1979 0.030 Uiso 1 1 calc R
C200 C 0.27084(17) 0.4816(3) 0.0875(2) 0.0205(9) Uani 1 1 d .
C3 C 0.08653(17) 0.3954(3) 0.3120(2) 0.0224(10) Uani 1 1 d .
C19 C 0.14848(18) 0.2030(3) 0.1044(2) 0.0213(10) Uani 1 1 d .
C22 C 0.25340(18) 0.0970(3) 0.1347(2) 0.0211(10) Uani 1 1 d .
H22D H 0.2889 0.0601 0.1446 0.025 Uiso 1 1 calc R
C203 C 0.22600(19) 0.3957(3) -0.0469(2) 0.0280(11) Uani 1 1 d .
H20C H 0.2108 0.3665 -0.0928 0.034 Uiso 1 1 calc R
C204 C 0.25397(18) 0.3384(3) 0.0094(2) 0.0255(10) Uani 1 1 d .
H20D H 0.2589 0.2699 0.0021 0.031 Uiso 1 1 calc R
C9 C 0.07136(19) 0.7545(3) 0.2711(3) 0.0315(11) Uani 1 1 d .
H9A H 0.0565 0.8199 0.2695 0.038 Uiso 1 1 calc R
C29 C 0.33332(18) 0.2044(3) 0.2637(3) 0.0268(11) Uani 1 1 d .
H29A H 0.3266 0.2714 0.2444 0.040 Uiso 1 1 calc R
H29B H 0.3559 0.1670 0.2317 0.040 Uiso 1 1 calc R
H29C H 0.3554 0.2072 0.3135 0.040 Uiso 1 1 calc R
C16 C 0.0100(2) 0.4939(4) 0.1280(3) 0.0357(12) Uani 1 1 d .
H16A H 0.0033 0.4560 0.1714 0.053 Uiso 1 1 calc R
H16B H 0.0057 0.4505 0.0849 0.053 Uiso 1 1 calc R
H16C H -0.0189 0.5474 0.1196 0.053 Uiso 1 1 calc R
C205 C 0.27493(18) 0.3806(3) 0.0767(2) 0.0232(10) Uani 1 1 d .
H20E H 0.2924 0.3399 0.1162 0.028 Uiso 1 1 calc R
C23 C 0.23568(17) 0.1546(3) 0.1906(2) 0.0193(9) Uani 1 1 d .
C105 C 0.43421(18) 0.3140(3) 0.4309(2) 0.0232(10) Uani 1 1 d .
H10D H 0.4556 0.3036 0.3910 0.028 Uiso 1 1 calc R
C18 C 0.18314(17) 0.2080(3) 0.1741(2) 0.0190(9) Uani 1 1 d .
C26 C 0.0378(2) 0.1895(4) 0.0636(3) 0.0441(14) Uani 1 1 d .
H26A H 0.0017 0.2283 0.0509 0.066 Uiso 1 1 calc R
H26B H 0.0340 0.1469 0.1057 0.066 Uiso 1 1 calc R
H26C H 0.0442 0.1489 0.0214 0.066 Uiso 1 1 calc R
C120 C 0.38958(17) 0.6013(3) 0.3955(2) 0.0204(10) Uani 1 1 d .
C223 C 0.23340(19) 0.8518(3) 0.1659(3) 0.0282(11) Uani 1 1 d .
H22E H 0.2169 0.9162 0.1637 0.034 Uiso 1 1 calc R
C100 C 0.39681(17) 0.3954(3) 0.4297(2) 0.0182(9) Uani 1 1 d .
C202 C 0.2201(2) 0.4957(4) -0.0367(3) 0.0325(11) Uani 1 1 d .
H20F H 0.2003 0.5351 -0.0755 0.039 Uiso 1 1 calc R
C121 C 0.41915(19) 0.6192(3) 0.4666(3) 0.0272(11) Uani 1 1 d .
H12D H 0.4417 0.5683 0.4929 0.033 Uiso 1 1 calc R
C212 C 0.46130(19) 0.5045(3) 0.0831(3) 0.0276(11) Uani 1 1 d .
H21F H 0.4747 0.4649 0.0463 0.033 Uiso 1 1 calc R
C14 C 0.21976(18) 0.6250(3) 0.4178(3) 0.0271(10) Uani 1 1 d .
H14A H 0.2367 0.6057 0.3740 0.041 Uiso 1 1 calc R
H14B H 0.2439 0.5982 0.4618 0.041 Uiso 1 1 calc R
H14C H 0.2189 0.6970 0.4211 0.041 Uiso 1 1 calc R
C27 C 0.27378(19) 0.1536(3) 0.2657(2) 0.0229(10) Uani 1 1 d .
H27A H 0.2525 0.1912 0.3005 0.027 Uiso 1 1 calc R
C25 C 0.0950(2) 0.3310(4) 0.0213(3) 0.0345(12) Uani 1 1 d .
H25A H 0.1286 0.3753 0.0350 0.052 Uiso 1 1 calc R
H25B H 0.0586 0.3698 0.0116 0.052 Uiso 1 1 calc R
H25C H 0.1005 0.2941 -0.0230 0.052 Uiso 1 1 calc R
C4 C 0.1092(2) 0.1256(3) 0.2654(3) 0.0283(11) Uani 1 1 d .
H4A H 0.1337 0.0927 0.2334 0.042 Uiso 1 1 calc R
H4B H 0.0674 0.1155 0.2459 0.042 Uiso 1 1 calc R
H4C H 0.1175 0.0979 0.3151 0.042 Uiso 1 1 calc R
C122 C 0.4156(2) 0.7113(3) 0.4987(3) 0.0323(12) Uani 1 1 d .
H12E H 0.4349 0.7222 0.5474 0.039 Uiso 1 1 calc R
C113 C 0.56284(19) 0.4056(3) 0.2740(3) 0.0298(11) Uani 1 1 d .
H11E H 0.5994 0.3852 0.2603 0.036 Uiso 1 1 calc R
C104 C 0.4406(2) 0.2482(3) 0.4891(3) 0.0284(11) Uani 1 1 d .
H10E H 0.4660 0.1930 0.4888 0.034 Uiso 1 1 calc R
C10 C 0.06334(18) 0.6964(3) 0.2087(3) 0.0281(11) Uani 1 1 d .
H10F H 0.0446 0.7238 0.1637 0.034 Uiso 1 1 calc R
C123 C 0.3847(2) 0.7865(3) 0.4614(3) 0.0338(12) Uani 1 1 d .
H12F H 0.3831 0.8494 0.4837 0.041 Uiso 1 1 calc R
C5 C 0.03614(18) 0.4377(3) 0.3463(3) 0.0268(11) Uani 1 1 d .
H5A H 0.0371 0.5097 0.3435 0.040 Uiso 1 1 calc R
H5B H 0.0399 0.4173 0.3979 0.040 Uiso 1 1 calc R
H5C H -0.0013 0.4134 0.3197 0.040 Uiso 1 1 calc R
C13 C 0.1297(2) 0.6142(3) 0.4809(2) 0.0299(11) Uani 1 1 d .
H13A H 0.0896 0.5877 0.4771 0.045 Uiso 1 1 calc R
H13B H 0.1283 0.6862 0.4843 0.045 Uiso 1 1 calc R
H13C H 0.1539 0.5877 0.5250 0.045 Uiso 1 1 calc R
C224 C 0.21262(19) 0.7803(3) 0.2087(3) 0.0293(11) Uani 1 1 d .
H22F H 0.1824 0.7960 0.2370 0.035 Uiso 1 1 calc R

loop_
_atom_site_aniso_label
_atom_site_aniso_U_11
_atom_site_aniso_U_22
_atom_site_aniso_U_33
_atom_site_aniso_U_23
_atom_site_aniso_U_13
_atom_site_aniso_U_12
Rh 0.01251(17) 0.01526(18) 0.0171(2) 0.00062(13) 0.00089(13) -0.00030(12)
Ga 0.0137(2) 0.0176(3) 0.0180(3) 0.00015(19) 0.00138(18) -0.00025(18)
P2 0.0176(5) 0.0169(6) 0.0187(6) -0.0007(5) 0.0030(4) 0.0006(4)
Cl 0.0155(5) 0.0210(5) 0.0184(6) 0.0016(4) 0.0013(4) -0.0009(4)
P1 0.0135(5) 0.0186(6) 0.0184(6) -0.0003(5) 0.0013(4) -0.0002(4)
N1 0.0132(16) 0.0217(19) 0.0132(19) -0.0007(15) 0.0022(14) 0.0010(14)
C101 0.016(2) 0.028(3) 0.022(3) -0.002(2) 0.0011(18) 0.0017(18)
N2 0.0140(17) 0.0222(19) 0.018(2) -0.0017(16) 0.0029(14) -0.0006(14)
C125 0.022(2) 0.021(2) 0.021(2) -0.0029(19) 0.0035(18) -0.0027(18)
C103 0.020(2) 0.027(2) 0.024(3) 0.003(2) -0.0019(19) -0.0075(19)
C110 0.020(2) 0.020(2) 0.013(2) 0.0041(18) 0.0023(17) 0.0024(17)
C225 0.023(2) 0.015(2) 0.027(3) 0.0026(19) 0.0049(19) -0.0009(18)
C6 0.015(2) 0.025(2) 0.025(3) 0.000(2) 0.0046(18) 0.0030(17)
C7 0.016(2) 0.026(2) 0.023(3) -0.001(2) 0.0035(18) 0.0044(18)
C1 0.016(2) 0.022(2) 0.018(2) -0.0002(19) -0.0015(17) -0.0039(17)
C214 0.025(2) 0.021(2) 0.035(3) 0.006(2) 0.006(2) -0.0040(19)
C201 0.032(2) 0.024(2) 0.023(3) -0.004(2) 0.000(2) 0.0067(19)
C215 0.028(2) 0.017(2) 0.020(2) 0.0004(19) 0.0036(19) 0.0020(18)
C21 0.030(2) 0.019(2) 0.026(3) -0.004(2) 0.012(2) -0.0052(19)
C124 0.031(2) 0.019(2) 0.035(3) 0.001(2) 0.008(2) 0.0023(19)
C220 0.020(2) 0.019(2) 0.016(2) 0.0014(18) -0.0041(17) 0.0013(17)
C114 0.016(2) 0.039(3) 0.030(3) 0.000(2) 0.0008(19) -0.0067(19)
C8 0.026(2) 0.027(3) 0.029(3) -0.004(2) 0.004(2) 0.003(2)
C15 0.019(2) 0.031(3) 0.020(3) 0.001(2) -0.0017(18) 0.0051(19)
C20 0.025(2) 0.028(2) 0.019(2) -0.004(2) 0.0015(19) -0.0067(19)
C210 0.024(2) 0.017(2) 0.016(2) 0.0064(18) 0.0040(18) 0.0027(17)
C17 0.034(3) 0.049(3) 0.021(3) 0.001(2) 0.003(2) 0.006(2)
C102 0.022(2) 0.034(3) 0.020(3) 0.001(2) 0.0043(19) -0.0005(19)
C115 0.018(2) 0.030(2) 0.021(3) -0.001(2) 0.0029(18) -0.0070(19)
C2 0.018(2) 0.025(2) 0.017(2) 0.0003(19) 0.0059(17) -0.0043(17)
C12 0.025(2) 0.018(2) 0.024(3) -0.0028(19) 0.0049(19) 0.0026(18)
C111 0.017(2) 0.021(2) 0.022(2) 0.0064(19) 0.0000(18) 0.0013(17)
C28 0.037(3) 0.024(2) 0.028(3) 0.003(2) 0.004(2) 0.002(2)
C11 0.015(2) 0.028(2) 0.024(3) -0.001(2) -0.0009(18) 0.0061(18)
C221 0.029(2) 0.023(2) 0.025(3) 0.001(2) 0.006(2) 0.0017(19)
C213 0.023(2) 0.026(2) 0.032(3) 0.007(2) 0.011(2) -0.0021(19)
C222 0.031(2) 0.021(2) 0.026(3) 0.006(2) 0.000(2) -0.0014(19)
C211 0.027(2) 0.019(2) 0.017(2) 0.0026(19) 0.0048(18) -0.0024(18)
C24 0.018(2) 0.037(3) 0.022(3) -0.006(2) -0.0004(19) 0.0007(19)
C112 0.026(2) 0.024(2) 0.027(3) 0.004(2) 0.007(2) 0.0020(19)
C200 0.016(2) 0.026(2) 0.019(2) -0.0017(19) 0.0014(17) 0.0006(18)
C3 0.015(2) 0.035(3) 0.016(2) -0.002(2) 0.0006(18) 0.0007(19)
C19 0.021(2) 0.022(2) 0.021(2) 0.0010(19) 0.0045(18) -0.0047(18)
C22 0.020(2) 0.015(2) 0.030(3) 0.0001(19) 0.0090(19) -0.0007(17)
C203 0.028(2) 0.038(3) 0.018(3) -0.007(2) 0.004(2) -0.007(2)
C204 0.027(2) 0.026(2) 0.023(3) -0.008(2) 0.004(2) -0.0085(19)
C9 0.028(2) 0.026(3) 0.040(3) 0.002(2) 0.006(2) 0.011(2)
C29 0.021(2) 0.028(3) 0.030(3) -0.002(2) 0.000(2) 0.0021(19)
C16 0.027(2) 0.046(3) 0.032(3) -0.007(2) 0.000(2) -0.003(2)
C205 0.024(2) 0.026(2) 0.020(2) 0.005(2) 0.0026(19) -0.0016(19)
C23 0.022(2) 0.014(2) 0.022(2) -0.0011(18) 0.0027(18) -0.0060(17)
C105 0.025(2) 0.025(2) 0.021(3) 0.000(2) 0.0062(19) 0.0017(19)
C18 0.021(2) 0.019(2) 0.019(2) -0.0019(18) 0.0079(18) -0.0083(17)
C26 0.023(3) 0.062(4) 0.046(3) -0.006(3) -0.002(2) -0.005(2)
C120 0.012(2) 0.026(2) 0.023(3) 0.0000(19) 0.0009(18) -0.0036(17)
C223 0.026(2) 0.021(2) 0.036(3) -0.001(2) -0.003(2) 0.0021(19)
C100 0.015(2) 0.019(2) 0.021(2) -0.0020(18) 0.0000(18) -0.0041(17)
C202 0.037(3) 0.039(3) 0.020(3) 0.002(2) 0.000(2) 0.008(2)
C121 0.022(2) 0.028(3) 0.030(3) -0.004(2) 0.000(2) -0.0022(19)
C212 0.033(3) 0.023(2) 0.030(3) 0.002(2) 0.018(2) 0.001(2)
C14 0.025(2) 0.026(2) 0.030(3) 0.002(2) 0.002(2) 0.0009(19)
C27 0.026(2) 0.019(2) 0.023(3) -0.0009(19) 0.0048(19) -0.0007(18)
C25 0.028(3) 0.045(3) 0.031(3) 0.001(2) 0.005(2) 0.014(2)
C4 0.031(2) 0.026(2) 0.030(3) -0.002(2) 0.013(2) -0.009(2)
C122 0.030(3) 0.039(3) 0.027(3) -0.015(2) 0.001(2) -0.005(2)
C113 0.022(2) 0.039(3) 0.029(3) 0.004(2) 0.006(2) 0.004(2)
C104 0.029(2) 0.025(2) 0.032(3) 0.004(2) 0.009(2) 0.0038(19)
C10 0.024(2) 0.035(3) 0.025(3) 0.006(2) 0.001(2) 0.009(2)
C123 0.034(3) 0.024(3) 0.045(3) -0.013(2) 0.011(2) -0.003(2)
C5 0.020(2) 0.037(3) 0.023(3) -0.003(2) 0.0038(19) -0.0010(19)
C13 0.029(2) 0.033(3) 0.027(3) -0.001(2) 0.004(2) 0.005(2)
C224 0.027(2) 0.025(2) 0.036(3) -0.002(2) 0.008(2) 0.002(2)

loop_
_atom_type_symbol
_atom_type_description
_atom_type_scat_dispersion_real
_atom_type_scat_dispersion_imag
_atom_type_scat_source
C C 0.0033 0.0016 'International Tables Vol C Tables 4.2.6.8 and 6.1.1.4'
H H 0.0000 0.0000 'International Tables Vol C Tables 4.2.6.8 and 6.1.1.4'
N N 0.0061 0.0033 'International Tables Vol C Tables 4.2.6.8 and 6.1.1.4'
P P 0.1023 0.0942 'International Tables Vol C Tables 4.2.6.8 and 6.1.1.4'
Cl Cl 0.1484 0.1585 'International Tables Vol C Tables 4.2.6.8 and 6.1.1.4'
Ga Ga 0.2307 1.6083 'International Tables Vol C Tables 4.2.6.8 and 6.1.1.4'
Rh Rh -1.1178 0.9187 'International Tables Vol C Tables 4.2.6.8 and 6.1.1.4'

loop_
_geom_angle_atom_site_label_1
_geom_angle_atom_site_label_2
_geom_angle_atom_site_label_3
_geom_angle
P2 Rh P1 103.24(4)
P2 Rh Ga 101.33(3)
P1 Rh Ga 155.03(3)
P2 Rh Cl 162.65(4)
P1 Rh Cl 93.35(4)
Ga Rh Cl 61.80(3)
N2 Ga N1 93.05(13)
N2 Ga Rh 129.50(9)
N1 Ga Rh 131.89(9)
N2 Ga Cl 97.63(10)
N1 Ga Cl 97.46(10)
Rh Ga Cl 60.38(3)
C220 P2 C200 102.40(18)
C220 P2 C210 100.87(18)
C200 P2 C210 99.22(19)
C220 P2 Rh 114.29(14)
C200 P2 Rh 116.74(14)
C210 P2 Rh 120.42(13)
Rh Cl Ga 57.83(3)
C110 P1 C120 106.40(18)
C110 P1 C100 98.29(18)
C120 P1 C100 102.38(19)
C110 P1 Rh 121.91(14)
C120 P1 Rh 112.37(13)
C100 P1 Rh 113.04(13)
C3 N1 C6 118.2(3)
C3 N1 Ga 121.1(3)
C6 N1 Ga 120.5(3)
C100 C101 C102 120.8(4)
C1 N2 C18 118.8(3)
C1 N2 Ga 120.8(3)
C18 N2 Ga 120.4(2)
C124 C125 C120 121.1(4)
C102 C103 C104 119.8(4)
C111 C110 C115 118.8(4)
C111 C110 P1 117.4(3)
C115 C110 P1 123.5(3)
C224 C225 C220 120.4(4)
C7 C6 C11 120.7(4)
C7 C6 N1 121.0(4)
C11 C6 N1 118.3(4)
C8 C7 C6 117.7(4)
C8 C7 C12 119.7(4)
C6 C7 C12 122.4(4)
N2 C1 C2 123.7(4)
N2 C1 C4 119.5(4)
C2 C1 C4 116.8(4)
C213 C214 C215 120.0(4)
C202 C201 C200 120.4(4)
C214 C215 C210 121.2(4)
C20 C21 C22 119.6(4)
C125 C124 C123 120.5(4)
C225 C220 C221 118.9(4)
C225 C220 P2 118.2(3)
C221 C220 P2 122.9(3)
C113 C114 C115 120.8(4)
C9 C8 C7 122.4(4)
C11 C15 C16 110.8(4)
C11 C15 C17 111.5(4)
C16 C15 C17 111.0(4)
C21 C20 C19 121.5(4)
C211 C210 C215 117.6(4)
C211 C210 P2 122.4(3)
C215 C210 P2 119.8(3)
C103 C102 C101 120.3(4)
C114 C115 C110 119.8(4)
C1 C2 C3 127.9(4)
C7 C12 C14 109.6(4)
C7 C12 C13 112.7(3)
C14 C12 C13 110.0(4)
C112 C111 C110 120.8(4)
C10 C11 C6 117.9(4)
C10 C11 C15 120.4(4)
C6 C11 C15 121.6(4)
C222 C221 C220 120.1(4)
C214 C213 C212 119.4(4)
C223 C222 C221 120.7(4)
C212 C211 C210 121.4(4)
C25 C24 C19 111.1(4)
C25 C24 C26 110.3(4)
C19 C24 C26 111.7(4)
C113 C112 C111 119.5(4)
C205 C200 C201 118.3(4)
C205 C200 P2 118.3(3)
C201 C200 P2 123.2(3)
N1 C3 C2 123.5(4)
N1 C3 C5 119.9(4)
C2 C3 C5 116.5(4)
C20 C19 C18 117.8(4)
C20 C19 C24 118.5(4)
C18 C19 C24 123.6(4)
C21 C22 C23 121.7(4)
C204 C203 C202 119.9(4)
C203 C204 C205 120.1(4)
C8 C9 C10 119.2(4)
C204 C205 C200 120.9(4)
C22 C23 C18 117.7(4)
C22 C23 C27 118.2(4)
C18 C23 C27 124.1(4)
C104 C105 C100 121.1(4)
C23 C18 C19 121.7(4)
C23 C18 N2 120.6(4)
C19 C18 N2 117.7(4)
C125 C120 C121 117.9(4)
C125 C120 P1 117.9(3)
C121 C120 P1 124.0(3)
C224 C223 C222 119.4(4)
C101 C100 C105 117.8(4)
C101 C100 P1 120.6(3)
C105 C100 P1 121.4(3)
C203 C202 C201 120.3(4)
C122 C121 C120 120.1(4)
C211 C212 C213 120.3(4)
C23 C27 C29 111.5(4)
C23 C27 C28 112.3(3)
C29 C27 C28 109.2(4)
C123 C122 C121 121.1(4)
C114 C113 C112 120.2(4)
C103 C104 C105 120.2(4)
C9 C10 C11 121.7(4)
C122 C123 C124 119.3(4)
C223 C224 C225 120.6(4)

loop_
_geom_bond_atom_site_label_1
_geom_bond_atom_site_label_2
_geom_bond_distance
Rh P2 2.1927(12)
Rh P1 2.3062(11)
Rh Ga 2.3870(6)
Rh Cl 2.4515(11)
Ga N2 1.989(3)
Ga N1 1.996(3)
Ga Cl 2.4853(11)
P2 C220 1.842(4)
P2 C200 1.844(4)
P2 C210 1.848(4)
P1 C110 1.830(4)
P1 C120 1.837(4)
P1 C100 1.840(4)
N1 C3 1.333(5)
N1 C6 1.446(5)
C101 C100 1.384(6)
C101 C102 1.398(6)
N2 C1 1.336(5)
N2 C18 1.449(5)
C125 C124 1.376(6)
C125 C120 1.397(6)
C103 C102 1.370(6)
C103 C104 1.373(6)
C110 C111 1.395(6)
C110 C115 1.405(5)
C225 C224 1.387(6)
C225 C220 1.389(6)
C6 C7 1.411(6)
C6 C11 1.420(6)
C7 C8 1.387(6)
C7 C12 1.516(6)
C1 C2 1.391(6)
C1 C4 1.509(6)
C214 C213 1.381(6)
C214 C215 1.394(6)
C201 C202 1.384(6)
C201 C200 1.394(6)
C215 C210 1.400(6)
C21 C20 1.377(6)
C21 C22 1.377(6)
C124 C123 1.386(6)
C220 C221 1.393(6)
C114 C113 1.377(6)
C114 C115 1.388(6)
C8 C9 1.373(6)
C15 C11 1.513(6)
C15 C16 1.534(6)
C15 C17 1.536(6)
C20 C19 1.395(6)
C210 C211 1.387(6)
C2 C3 1.404(6)
C12 C14 1.533(6)
C12 C13 1.539(6)
C111 C112 1.392(6)
C28 C27 1.536(6)
C11 C10 1.388(6)
C221 C222 1.388(6)
C213 C212 1.387(6)
C222 C223 1.381(6)
C211 C212 1.386(6)
C24 C25 1.515(6)
C24 C19 1.527(6)
C24 C26 1.545(6)
C112 C113 1.388(6)
C200 C205 1.391(6)
C3 C5 1.508(6)
C19 C18 1.405(6)
C22 C23 1.397(6)
C203 C204 1.375(6)
C203 C202 1.380(6)
C204 C205 1.383(6)
C9 C10 1.381(6)
C29 C27 1.534(6)
C23 C18 1.400(6)
C23 C27 1.521(6)
C105 C104 1.386(6)
C105 C100 1.396(6)
C120 C121 1.402(6)
C223 C224 1.377(6)
C121 C122 1.390(6)
C122 C123 1.367(7)

loop_
_geom_torsion_atom_site_label_1
_geom_torsion_atom_site_label_2
_geom_torsion_atom_site_label_3
_geom_torsion_atom_site_label_4
_geom_torsion
P2 Rh Ga N2 110.02(13)
P1 Rh Ga N2 -80.42(15)
Cl Rh Ga N2 -74.30(13)
P2 Rh Ga N1 -103.70(13)
P1 Rh Ga N1 65.86(15)
Cl Rh Ga N1 71.98(13)
P2 Rh Ga Cl -175.68(4)
P1 Rh Ga Cl -6.12(8)
P1 Rh P2 C220 -94.15(14)
Ga Rh P2 C220 81.35(14)
Cl Rh P2 C220 68.5(2)
P1 Rh P2 C200 146.43(15)
Ga Rh P2 C200 -38.07(15)
Cl Rh P2 C200 -50.9(2)
P1 Rh P2 C210 26.18(16)
Ga Rh P2 C210 -158.33(16)
Cl Rh P2 C210 -171.19(18)
P2 Rh Cl Ga 14.33(13)
P1 Rh Cl Ga 177.42(3)
N2 Ga Cl Rh 131.45(10)
N1 Ga Cl Rh -134.44(10)
P2 Rh P1 C110 -47.62(16)
Ga Rh P1 C110 142.89(15)
Cl Rh P1 C110 137.49(16)
P2 Rh P1 C120 80.40(15)
Ga Rh P1 C120 -89.08(17)
Cl Rh P1 C120 -94.48(15)
P2 Rh P1 C100 -164.32(15)
Ga Rh P1 C100 26.19(18)
Cl Rh P1 C100 20.79(15)
N2 Ga N1 C3 27.8(3)
Rh Ga N1 C3 -126.8(3)
Cl Ga N1 C3 -70.3(3)
N2 Ga N1 C6 -155.9(3)
Rh Ga N1 C6 49.5(3)
Cl Ga N1 C6 106.0(3)
N1 Ga N2 C1 -30.1(3)
Rh Ga N2 C1 125.4(3)
Cl Ga N2 C1 67.8(3)
N1 Ga N2 C18 152.6(3)
Rh Ga N2 C18 -51.9(3)
Cl Ga N2 C18 -109.5(3)
C120 P1 C110 C111 -157.2(3)
C100 P1 C110 C111 97.2(3)
Rh P1 C110 C111 -26.6(4)
C120 P1 C110 C115 30.0(4)
C100 P1 C110 C115 -75.6(4)
Rh P1 C110 C115 160.6(3)
C3 N1 C6 C7 76.6(5)
Ga N1 C6 C7 -99.7(4)
C3 N1 C6 C11 -101.6(4)
Ga N1 C6 C11 82.0(4)
C11 C6 C7 C8 4.4(6)
N1 C6 C7 C8 -173.8(4)
C11 C6 C7 C12 -171.1(4)
N1 C6 C7 C12 10.6(6)
C18 N2 C1 C2 -166.6(4)
Ga N2 C1 C2 16.1(5)
C18 N2 C1 C4 12.2(5)
Ga N2 C1 C4 -165.2(3)
C213 C214 C215 C210 -0.8(6)
C120 C125 C124 C123 -1.1(7)
C224 C225 C220 C221 -0.7(6)
C224 C225 C220 P2 -179.3(3)
C200 P2 C220 C225 101.4(3)
C210 P2 C220 C225 -156.6(3)
Rh P2 C220 C225 -25.8(4)
C200 P2 C220 C221 -77.2(4)
C210 P2 C220 C221 24.9(4)
Rh P2 C220 C221 155.6(3)
C6 C7 C8 C9 0.0(6)
C12 C7 C8 C9 175.7(4)
C22 C21 C20 C19 0.8(6)
C214 C215 C210 C211 -0.9(6)
C214 C215 C210 P2 173.7(3)
C220 P2 C210 C211 -128.8(3)
C200 P2 C210 C211 -24.2(4)
Rh P2 C210 C211 104.4(3)
C220 P2 C210 C215 56.9(4)
C200 P2 C210 C215 161.5(3)
Rh P2 C210 C215 -69.9(3)
C104 C103 C102 C101 -1.5(6)
C100 C101 C102 C103 0.3(6)
C113 C114 C115 C110 0.3(7)
C111 C110 C115 C114 -1.6(6)
P1 C110 C115 C114 171.1(3)
N2 C1 C2 C3 12.4(7)
C4 C1 C2 C3 -166.4(4)
C8 C7 C12 C14 -75.0(5)
C6 C7 C12 C14 100.5(5)
C8 C7 C12 C13 47.8(5)
C6 C7 C12 C13 -136.7(4)
C115 C110 C111 C112 0.9(6)
P1 C110 C111 C112 -172.2(3)
C7 C6 C11 C10 -4.9(6)
N1 C6 C11 C10 173.3(4)
C7 C6 C11 C15 176.2(4)
N1 C6 C11 C15 -5.6(6)
C16 C15 C11 C10 -83.3(5)
C17 C15 C11 C10 40.8(5)
C16 C15 C11 C6 95.5(5)
C17 C15 C11 C6 -140.4(4)
C225 C220 C221 C222 1.3(6)
P2 C220 C221 C222 179.8(3)
C215 C214 C213 C212 1.1(6)
C220 C221 C222 C223 -2.0(6)
C215 C210 C211 C212 2.3(6)
P2 C210 C211 C212 -172.1(3)
C110 C111 C112 C113 1.1(6)
C202 C201 C200 C205 -0.4(7)
C202 C201 C200 P2 174.5(3)
C220 P2 C200 C205 -170.8(3)
C210 P2 C200 C205 85.8(4)
Rh P2 C200 C205 -45.2(4)
C220 P2 C200 C201 14.3(4)
C210 P2 C200 C201 -89.1(4)
Rh P2 C200 C201 139.9(3)
C6 N1 C3 C2 172.5(4)
Ga N1 C3 C2 -11.2(5)
C6 N1 C3 C5 -4.9(5)
Ga N1 C3 C5 171.4(3)
C1 C2 C3 N1 -15.1(7)
C1 C2 C3 C5 162.3(4)
C21 C20 C19 C18 0.4(6)
C21 C20 C19 C24 179.2(4)
C25 C24 C19 C20 -60.3(5)
C26 C24 C19 C20 63.4(5)
C25 C24 C19 C18 118.4(5)
C26 C24 C19 C18 -117.9(5)
C20 C21 C22 C23 -1.0(6)
C202 C203 C204 C205 1.5(7)
C7 C8 C9 C10 -3.8(7)
C203 C204 C205 C200 -3.3(6)
C201 C200 C205 C204 2.7(6)
P2 C200 C205 C204 -172.5(3)
C21 C22 C23 C18 0.0(6)
C21 C22 C23 C27 178.7(4)
C22 C23 C18 C19 1.2(6)
C27 C23 C18 C19 -177.4(4)
C22 C23 C18 N2 -179.1(3)
C27 C23 C18 N2 2.3(6)
C20 C19 C18 C23 -1.4(6)
C24 C19 C18 C23 179.9(4)
C20 C19 C18 N2 178.8(4)
C24 C19 C18 N2 0.1(6)
C1 N2 C18 C23 -96.5(4)
Ga N2 C18 C23 80.9(4)
C1 N2 C18 C19 83.3(5)
Ga N2 C18 C19 -99.4(4)
C124 C125 C120 C121 0.3(6)
C124 C125 C120 P1 175.7(3)
C110 P1 C120 C125 106.0(3)
C100 P1 C120 C125 -151.4(3)
Rh P1 C120 C125 -29.8(4)
C110 P1 C120 C121 -78.8(4)
C100 P1 C120 C121 23.8(4)
Rh P1 C120 C121 145.4(3)
C221 C222 C223 C224 2.2(7)
C102 C101 C100 C105 0.7(6)
C102 C101 C100 P1 177.2(3)
C104 C105 C100 C101 -0.7(6)
C104 C105 C100 P1 -177.1(3)
C110 P1 C100 C101 156.7(3)
C120 P1 C100 C101 47.8(4)
Rh P1 C100 C101 -73.4(3)
C110 P1 C100 C105 -27.0(4)
C120 P1 C100 C105 -135.9(3)
Rh P1 C100 C105 103.0(3)
C204 C203 C202 C201 0.8(7)
C200 C201 C202 C203 -1.3(7)
C125 C120 C121 C122 1.1(6)
P1 C120 C121 C122 -174.1(3)
C210 C211 C212 C213 -2.1(7)
C214 C213 C212 C211 0.4(7)
C22 C23 C27 C29 68.8(5)
C18 C23 C27 C29 -112.6(4)
C22 C23 C27 C28 -54.1(5)
C18 C23 C27 C28 124.5(4)
C120 C121 C122 C123 -1.7(7)
C115 C114 C113 C112 1.8(7)
C111 C112 C113 C114 -2.5(7)
C102 C103 C104 C105 1.5(6)
C100 C105 C104 C103 -0.5(6)
C8 C9 C10 C11 3.2(7)
C6 C11 C10 C9 1.1(6)
C15 C11 C10 C9 180.0(4)
C121 C122 C123 C124 0.9(7)
C125 C124 C123 C122 0.5(7)
C222 C223 C224 C225 -1.7(7)
C220 C225 C224 C223 0.9(7)
